data_4130033
loop_
_publ_author_name
'Hong, Miao'
'Tang, Xiaoyan'
'Falivene, Laura'
'Caporaso, Lucia'
'Cavallo, Luigi'
'Chen, Eugene Y.-X.'

_publ_section_title
;
 Proton-Transfer Polymerization by N-Heterocyclic Carbenes: Monomer and
 Catalyst Scopes and Mechanism for Converting Dimethacrylates into
 Unsaturated Polyesters.
;
_journal_issue 6
_journal_name_full 'Journal of the American Chemical Society'
_journal_page_first 2021
_journal_page_last 2035
_journal_paper_doi 10.1021/jacs.5b13019
_journal_volume 138
_journal_year 2016
_chemical_formula_moiety 'C23 H23 N3 O3'
_chemical_formula_sum 'C23 H23 N3 O3'
_chemical_formula_weight 389.44
_space_group_crystal_system monoclinic
_space_group_IT_number 4
_space_group_name_Hall 'P 2yb'
_space_group_name_H-M_alt 'P 1 21 1'
_atom_sites_solution_hydrogens geom
_audit_creation_method SHELXL-2014/7
_cell_angle_alpha 90
_cell_angle_beta 90.0144(18)
_cell_angle_gamma 90
_cell_formula_units_Z 4
_cell_length_a 10.2142(4)
_cell_length_b 18.8081(7)
_cell_length_c 10.5146(4)
_cell_measurement_reflns_used 9938
_cell_measurement_temperature 120(2)
_cell_measurement_theta_max 28.98
_cell_measurement_theta_min 2.94
_cell_volume 2019.96(13)
_computing_cell_refinement 'Bruker SAINT'
_computing_data_collection 'Bruker APEX2'
_computing_data_reduction 'Bruker SAINT'
_computing_molecular_graphics 'Bruker SHELXTL'
_computing_publication_material 'Bruker SHELXTL'
_computing_structure_refinement 'SHELXL-2014/7 (Sheldrick, 2014)'
_computing_structure_solution 'SHELXS-97 (Sheldrick 2008)'
_diffrn_ambient_temperature 120(2)
_diffrn_measured_fraction_theta_full 1.000
_diffrn_measured_fraction_theta_max 1.000
_diffrn_measurement_device_type 'Bruker APEX-II CCD'
_diffrn_measurement_method '\f and \w scans'
_diffrn_radiation_type MoK\a
_diffrn_radiation_wavelength 0.71073
_diffrn_reflns_av_R_equivalents 0.0504
_diffrn_reflns_av_unetI/netI 0.0404
_diffrn_reflns_Laue_measured_fraction_full 1.000
_diffrn_reflns_Laue_measured_fraction_max 1.000
_diffrn_reflns_limit_h_max 12
_diffrn_reflns_limit_h_min -12
_diffrn_reflns_limit_k_max 22
_diffrn_reflns_limit_k_min -22
_diffrn_reflns_limit_l_max 12
_diffrn_reflns_limit_l_min -12
_diffrn_reflns_number 34271
_diffrn_reflns_point_group_measured_fraction_full 1.000
_diffrn_reflns_point_group_measured_fraction_max 1.000
_diffrn_reflns_theta_full 24.708
_diffrn_reflns_theta_max 24.708
_diffrn_reflns_theta_min 1.937
_exptl_absorpt_coefficient_mu 0.086
_exptl_absorpt_correction_T_max 0.7466
_exptl_absorpt_correction_T_min 0.6777
_exptl_absorpt_correction_type multi-scan
_exptl_absorpt_process_details 'SCALE (Bruker, 2009)'
_exptl_crystal_colour colourless
_exptl_crystal_density_diffrn 1.281
_exptl_crystal_density_meas ?
_exptl_crystal_density_method 'not measured'
_exptl_crystal_description rod
_exptl_crystal_F_000 824
_exptl_crystal_size_max 0.579
_exptl_crystal_size_mid 0.104
_exptl_crystal_size_min 0.096
_refine_diff_density_max 0.925
_refine_diff_density_min -0.327
_refine_diff_density_rms 0.089
_refine_ls_abs_structure_details
; 
 Flack x determined using 2556 quotients [(I+)-(I-)]/[(I+)+(I-)] 
 (Parsons, Flack and Wagner, Acta Cryst. B69 (2013) 249-259). 
;
_refine_ls_abs_structure_Flack 1.0(5)
_refine_ls_extinction_method none
_refine_ls_goodness_of_fit_ref 1.146
_refine_ls_hydrogen_treatment constr
_refine_ls_matrix_type full
_refine_ls_number_parameters 529
_refine_ls_number_reflns 6862
_refine_ls_number_restraints 1
_refine_ls_restrained_S_all 1.146
_refine_ls_R_factor_all 0.0557
_refine_ls_R_factor_gt 0.0426
_refine_ls_shift/su_max 0.000
_refine_ls_shift/su_mean 0.000
_refine_ls_structure_factor_coef Fsqd
_refine_ls_weighting_details 'w=1/[\s^2^(Fo^2^)+(0.0782P)^2^+0.4742P] where P=(Fo^2^+2Fc^2^)/3'
_refine_ls_weighting_scheme calc
_refine_ls_wR_factor_gt 0.1091
_refine_ls_wR_factor_ref 0.1393
_reflns_Friedel_coverage 0.934
_reflns_Friedel_fraction_full 0.999
_reflns_Friedel_fraction_max 0.999
_reflns_number_gt 5977
_reflns_number_total 6862
_reflns_threshold_expression 'I > 2\s(I)'
_cod_data_source_file ja5b13019_si_002.cif
_cod_data_source_block ec106
_cod_depositor_comments
;
The following automatic conversions were performed:

data item '_exptl_crystal_density_meas' value 'not measured' was
changed to '?' -- the value is perceived as not measured.

Automatic conversion script
Id: cif_fix_values 6909 2019-04-08 15:41:33Z antanas 
;
_cod_original_sg_symbol_H-M 'P 21'
_cod_database_code 4130033
_shelx_shelxl_version_number 2014/7
_shelx_space_group_comment
; 
The symmetry employed for this shelxl refinement is uniquely defined 
by the following loop, which should always be used as a source of 
symmetry information in preference to the above space-group names. 
They are only intended as comments. 
;
_shelx_estimated_absorpt_t_min 0.952
_shelx_estimated_absorpt_t_max 0.992

loop_
_space_group_symop_operation_xyz
'x, y, z'
'-x, y+1/2, -z'

loop_
_atom_site_label
_atom_site_type_symbol
_atom_site_fract_x
_atom_site_fract_y
_atom_site_fract_z
_atom_site_U_iso_or_equiv
_atom_site_adp_type
_atom_site_occupancy
_atom_site_site_symmetry_order
_atom_site_calc_flag
_atom_site_refinement_flags_posn
_atom_site_refinement_flags_adp
C1 C 0.2983(5) 0.7575(2) 0.1783(4) 0.0219(10) Uani 1 1 d . .
H1 H 0.3085 0.7112 0.1326 0.026 Uiso 1 1 calc R U
C2 C 0.3339(4) 0.8655(2) 0.0796(4) 0.0209(10) Uani 1 1 d . .
C3 C 0.2134(6) 0.8097(3) 0.3674(5) 0.0399(14) Uani 1 1 d . .
H3A H 0.3012 0.8263 0.3906 0.060 Uiso 1 1 calc R U
H3B H 0.1640 0.7984 0.4447 0.060 Uiso 1 1 calc R U
H3C H 0.1678 0.8470 0.3198 0.060 Uiso 1 1 calc R U
C4 C 0.1619(4) 0.7857(2) -0.0094(4) 0.0210(10) Uani 1 1 d . .
C5 C 0.2039(4) 0.7889(2) -0.1354(4) 0.0217(10) Uani 1 1 d . .
H5 H 0.2842 0.8117 -0.1560 0.026 Uiso 1 1 calc R U
C6 C 0.1286(5) 0.7590(2) -0.2299(4) 0.0243(10) Uani 1 1 d . .
H6 H 0.1569 0.7615 -0.3158 0.029 Uiso 1 1 calc R U
C7 C 0.0108(4) 0.7249(2) -0.2005(4) 0.0224(10) Uani 1 1 d . .
C8 C -0.0311(4) 0.7220(3) -0.0762(5) 0.0260(11) Uani 1 1 d . .
H8 H -0.1110 0.6989 -0.0556 0.031 Uiso 1 1 calc R U
C9 C 0.0440(5) 0.7530(3) 0.0190(4) 0.0249(10) Uani 1 1 d . .
H9 H 0.0142 0.7517 0.1045 0.030 Uiso 1 1 calc R U
C10 C -0.1731(4) 0.6588(3) -0.2753(5) 0.0293(11) Uani 1 1 d . .
H10A H -0.1545 0.6184 -0.2194 0.044 Uiso 1 1 calc R U
H10B H -0.2117 0.6416 -0.3549 0.044 Uiso 1 1 calc R U
H10C H -0.2346 0.6911 -0.2332 0.044 Uiso 1 1 calc R U
C11 C 0.5317(4) 0.7522(2) 0.2546(4) 0.0206(10) Uani 1 1 d . .
C12 C 0.6597(5) 0.7764(3) 0.2409(4) 0.0243(10) Uani 1 1 d . .
H12 H 0.6763 0.8192 0.1957 0.029 Uiso 1 1 calc R U
C13 C 0.7633(5) 0.7385(3) 0.2929(4) 0.0260(10) Uani 1 1 d . .
H13 H 0.8502 0.7556 0.2835 0.031 Uiso 1 1 calc R U
C14 C 0.7410(5) 0.6759(3) 0.3584(4) 0.0256(11) Uani 1 1 d . .
C15 C 0.6133(5) 0.6521(3) 0.3733(4) 0.0273(11) Uani 1 1 d . .
H15 H 0.5971 0.6095 0.4192 0.033 Uiso 1 1 calc R U
C16 C 0.5104(5) 0.6892(2) 0.3227(4) 0.0228(10) Uani 1 1 d . .
H16 H 0.4237 0.6720 0.3338 0.027 Uiso 1 1 calc R U
C17 C 0.9690(5) 0.6550(4) 0.3912(6) 0.0451(14) Uani 1 1 d . .
H17A H 0.9882 0.6552 0.2998 0.068 Uiso 1 1 calc R U
H17B H 1.0273 0.6213 0.4341 0.068 Uiso 1 1 calc R U
H17C H 0.9827 0.7027 0.4260 0.068 Uiso 1 1 calc R U
C18 C 0.3032(5) 0.9329(2) 0.0157(4) 0.0220(10) Uani 1 1 d . .
C19 C 0.4029(5) 0.9729(3) -0.0399(4) 0.0250(10) Uani 1 1 d . .
H19 H 0.4898 0.9549 -0.0415 0.030 Uiso 1 1 calc R U
C20 C 0.3758(5) 1.0388(3) -0.0931(5) 0.0313(11) Uani 1 1 d . .
H20 H 0.4440 1.0661 -0.1307 0.038 Uiso 1 1 calc R U
C21 C 0.2490(5) 1.0647(3) -0.0910(5) 0.0317(12) Uani 1 1 d . .
H21 H 0.2307 1.1104 -0.1255 0.038 Uiso 1 1 calc R U
C22 C 0.1490(5) 1.0249(3) -0.0393(5) 0.0325(12) Uani 1 1 d . .
H22 H 0.0619 1.0426 -0.0403 0.039 Uiso 1 1 calc R U
C23 C 0.1753(5) 0.9592(3) 0.0142(4) 0.0266(11) Uani 1 1 d . .
H23 H 0.1062 0.9320 0.0499 0.032 Uiso 1 1 calc R U
C24 C 0.2926(4) 0.4921(2) 0.8530(4) 0.0221(10) Uani 1 1 d . .
H24 H 0.3435 0.4485 0.8761 0.026 Uiso 1 1 calc R U
C25 C 0.3895(4) 0.6027(2) 0.8575(4) 0.0211(10) Uani 1 1 d . .
C26 C 0.0988(5) 0.5307(3) 0.7478(6) 0.0404(14) Uani 1 1 d . .
H26A H 0.0781 0.5606 0.8215 0.061 Uiso 1 1 calc R U
H26B H 0.0175 0.5128 0.7101 0.061 Uiso 1 1 calc R U
H26C H 0.1466 0.5589 0.6847 0.061 Uiso 1 1 calc R U
C27 C 0.4634(4) 0.5154(2) 0.6887(4) 0.0215(10) Uani 1 1 d . .
C28 C 0.5967(5) 0.5241(2) 0.6963(5) 0.0270(11) Uani 1 1 d . .
H28 H 0.6348 0.5477 0.7671 0.032 Uiso 1 1 calc R U
C29 C 0.6766(5) 0.4973(3) 0.5969(6) 0.0380(14) Uani 1 1 d . .
H29 H 0.7687 0.5039 0.5993 0.046 Uiso 1 1 calc R U
C30 C 0.6187(6) 0.4613(3) 0.4959(5) 0.0357(13) Uani 1 1 d . .
C31 C 0.4885(6) 0.4516(3) 0.4919(6) 0.0455(15) Uani 1 1 d . .
H31 H 0.4503 0.4257 0.4237 0.055 Uiso 1 1 calc R U
C32 C 0.4111(5) 0.4790(3) 0.5856(5) 0.0369(13) Uani 1 1 d . .
H32 H 0.3189 0.4730 0.5803 0.044 Uiso 1 1 calc R U
C33 C 0.8199(7) 0.4497(3) 0.3815(7) 0.0542(17) Uani 1 1 d . .
H33A H 0.8290 0.5012 0.3709 0.081 Uiso 1 1 calc R U
H33B H 0.8561 0.4254 0.3069 0.081 Uiso 1 1 calc R U
H33C H 0.8674 0.4346 0.4579 0.081 Uiso 1 1 calc R U
C34 C 0.2319(4) 0.5047(2) 1.0845(4) 0.0215(10) Uani 1 1 d . .
C35 C 0.2454(5) 0.5451(3) 1.1948(5) 0.0278(11) Uani 1 1 d . .
H35 H 0.2780 0.5923 1.1893 0.033 Uiso 1 1 calc R U
C36 C 0.2119(5) 0.5175(3) 1.3115(5) 0.0301(12) Uani 1 1 d . .
H36 H 0.2220 0.5455 1.3860 0.036 Uiso 1 1 calc R U
C37 C 0.1634(5) 0.4488(3) 1.3205(4) 0.0270(11) Uani 1 1 d . .
C38 C 0.1474(4) 0.4084(3) 1.2125(5) 0.0265(11) Uani 1 1 d . .
H38 H 0.1138 0.3614 1.2184 0.032 Uiso 1 1 calc R U
C39 C 0.1806(5) 0.4366(2) 1.0946(5) 0.0244(10) Uani 1 1 d . .
H39 H 0.1680 0.4089 1.0200 0.029 Uiso 1 1 calc R U
C40 C 0.1187(6) 0.3521(3) 1.4615(6) 0.0504(16) Uani 1 1 d . .
H40A H 0.0415 0.3352 1.4149 0.076 Uiso 1 1 calc R U
H40B H 0.1075 0.3423 1.5524 0.076 Uiso 1 1 calc R U
H40C H 0.1967 0.3273 1.4302 0.076 Uiso 1 1 calc R U
C41 C 0.4579(4) 0.6681(2) 0.8161(4) 0.0206(9) Uani 1 1 d . .
C42 C 0.5163(5) 0.7107(2) 0.9091(4) 0.0232(10) Uani 1 1 d . .
H42 H 0.5195 0.6948 0.9948 0.028 Uiso 1 1 calc R U
C43 C 0.5695(4) 0.7756(2) 0.8769(4) 0.0245(10) Uani 1 1 d . .
H43 H 0.6090 0.8044 0.9405 0.029 Uiso 1 1 calc R U
C44 C 0.5652(5) 0.7991(2) 0.7513(5) 0.0266(11) Uani 1 1 d . .
H44 H 0.5997 0.8445 0.7300 0.032 Uiso 1 1 calc R U
C45 C 0.5109(5) 0.7568(3) 0.6576(5) 0.0274(11) Uani 1 1 d . .
H45 H 0.5102 0.7723 0.5717 0.033 Uiso 1 1 calc R U
C46 C 0.4574(4) 0.6913(2) 0.6903(4) 0.0235(10) Uani 1 1 d . .
H46 H 0.4201 0.6620 0.6261 0.028 Uiso 1 1 calc R U
N1 N 0.2430(4) 0.81052(19) 0.0926(4) 0.0217(9) Uani 1 1 d . .
N2 N 0.4261(4) 0.7886(2) 0.2017(4) 0.0241(9) Uani 1 1 d . .
N3 N 0.4416(4) 0.8550(2) 0.1437(4) 0.0224(8) Uani 1 1 d . .
N4 N 0.3766(3) 0.54124(19) 0.7842(3) 0.0207(8) Uani 1 1 d . .
N5 N 0.2670(4) 0.53359(19) 0.9667(4) 0.0239(9) Uani 1 1 d . .
N6 N 0.3271(4) 0.60044(19) 0.9633(4) 0.0227(8) Uani 1 1 d . .
O1 O 0.2240(3) 0.74739(17) 0.2902(3) 0.0274(8) Uani 1 1 d . .
O2 O -0.0544(3) 0.69580(19) -0.3023(3) 0.0304(8) Uani 1 1 d . .
O3 O 0.8365(3) 0.6342(2) 0.4107(3) 0.0364(9) Uani 1 1 d . .
O4 O 0.1778(3) 0.47233(18) 0.7874(3) 0.0289(8) Uani 1 1 d . .
O5 O 0.6878(4) 0.4324(2) 0.3942(4) 0.0512(11) Uani 1 1 d . .
O6 O 0.1336(4) 0.4267(2) 1.4424(3) 0.0373(9) Uani 1 1 d . .

loop_
_atom_site_aniso_label
_atom_site_aniso_U_11
_atom_site_aniso_U_22
_atom_site_aniso_U_33
_atom_site_aniso_U_23
_atom_site_aniso_U_13
_atom_site_aniso_U_12
C1 0.030(3) 0.018(2) 0.017(2) 0.0028(18) -0.0030(19) -0.0037(19)
C2 0.025(2) 0.018(2) 0.019(2) -0.0015(18) -0.0006(18) -0.0023(19)
C3 0.056(4) 0.039(3) 0.025(3) -0.008(2) 0.010(3) -0.006(3)
C4 0.026(2) 0.014(2) 0.024(2) -0.0007(19) -0.0032(19) -0.0007(19)
C5 0.017(2) 0.024(2) 0.025(2) 0.002(2) 0.0013(18) -0.0022(19)
C6 0.025(2) 0.027(3) 0.020(2) 0.000(2) 0.0015(19) 0.000(2)
C7 0.022(2) 0.020(2) 0.025(2) 0.0002(19) -0.0044(19) 0.0027(19)
C8 0.020(2) 0.027(3) 0.031(3) 0.001(2) 0.003(2) -0.007(2)
C9 0.026(2) 0.028(3) 0.021(2) 0.001(2) 0.0058(19) -0.005(2)
C10 0.023(2) 0.033(3) 0.033(3) -0.007(2) -0.005(2) -0.004(2)
C11 0.029(2) 0.017(2) 0.016(2) -0.0030(18) -0.0008(18) 0.0009(19)
C12 0.031(3) 0.022(2) 0.020(2) 0.0011(19) -0.0022(19) -0.002(2)
C13 0.029(3) 0.026(3) 0.023(2) -0.003(2) 0.001(2) -0.002(2)
C14 0.033(3) 0.026(3) 0.018(2) -0.004(2) -0.0015(19) 0.008(2)
C15 0.039(3) 0.020(2) 0.023(2) 0.001(2) -0.001(2) 0.003(2)
C16 0.030(3) 0.016(2) 0.022(2) -0.0019(19) -0.0016(19) -0.0003(19)
C17 0.032(3) 0.054(4) 0.049(3) 0.011(3) 0.001(3) 0.015(3)
C18 0.029(3) 0.017(2) 0.019(2) -0.0010(18) -0.0052(18) -0.0038(19)
C19 0.027(2) 0.022(2) 0.026(2) 0.004(2) -0.004(2) -0.005(2)
C20 0.040(3) 0.026(3) 0.028(3) 0.007(2) -0.003(2) -0.011(2)
C21 0.046(3) 0.020(2) 0.029(3) 0.003(2) -0.005(2) 0.003(2)
C22 0.036(3) 0.029(3) 0.032(3) 0.001(2) -0.001(2) 0.007(2)
C23 0.029(3) 0.022(2) 0.029(3) 0.000(2) 0.001(2) -0.001(2)
C24 0.023(2) 0.017(2) 0.026(2) -0.0002(19) 0.0005(19) -0.0018(18)
C25 0.022(2) 0.017(2) 0.024(2) -0.0012(19) -0.0019(19) 0.0048(18)
C26 0.023(3) 0.051(4) 0.047(3) 0.005(3) -0.003(2) 0.006(3)
C27 0.027(2) 0.016(2) 0.021(2) 0.0027(18) 0.0019(19) 0.0022(19)
C28 0.027(3) 0.019(2) 0.035(3) 0.002(2) 0.005(2) 0.002(2)
C29 0.024(3) 0.027(3) 0.063(4) 0.017(3) 0.015(3) 0.004(2)
C30 0.060(4) 0.018(2) 0.029(3) -0.004(2) 0.010(3) 0.006(2)
C31 0.051(4) 0.048(4) 0.038(3) -0.017(3) 0.002(3) 0.006(3)
C32 0.037(3) 0.040(3) 0.033(3) -0.013(2) -0.002(2) 0.005(2)
C33 0.058(4) 0.032(3) 0.072(4) -0.002(3) 0.019(3) 0.008(3)
C34 0.017(2) 0.021(2) 0.027(2) 0.0009(19) 0.0029(18) 0.0006(18)
C35 0.037(3) 0.018(2) 0.028(3) 0.003(2) 0.004(2) -0.003(2)
C36 0.039(3) 0.025(3) 0.026(3) 0.001(2) 0.000(2) -0.004(2)
C37 0.025(3) 0.030(3) 0.026(2) 0.009(2) 0.001(2) 0.001(2)
C38 0.021(2) 0.020(2) 0.038(3) 0.006(2) 0.004(2) -0.0041(19)
C39 0.025(3) 0.018(2) 0.030(2) 0.000(2) 0.001(2) -0.0005(19)
C40 0.054(4) 0.042(3) 0.055(4) 0.026(3) 0.010(3) 0.000(3)
C41 0.020(2) 0.016(2) 0.025(2) -0.0013(19) 0.0027(18) 0.0012(18)
C42 0.026(2) 0.020(2) 0.024(2) -0.0017(19) 0.0029(19) 0.0012(19)
C43 0.026(3) 0.020(2) 0.028(2) -0.003(2) 0.002(2) -0.003(2)
C44 0.028(3) 0.017(2) 0.035(3) 0.003(2) 0.004(2) -0.004(2)
C45 0.031(3) 0.027(3) 0.025(2) 0.008(2) 0.001(2) 0.001(2)
C46 0.027(2) 0.020(2) 0.024(2) -0.0019(19) 0.0021(19) -0.0002(19)
N1 0.027(2) 0.0158(19) 0.022(2) -0.0001(15) -0.0049(17) -0.0053(16)
N2 0.027(2) 0.0169(19) 0.028(2) 0.0038(17) -0.0078(17) -0.0029(16)
N3 0.029(2) 0.0151(18) 0.023(2) 0.0022(16) -0.0006(17) -0.0036(16)
N4 0.0219(19) 0.0160(19) 0.0241(19) -0.0042(16) 0.0024(15) -0.0021(16)
N5 0.033(2) 0.0135(19) 0.025(2) 0.0009(16) 0.0068(17) -0.0047(17)
N6 0.030(2) 0.0138(18) 0.024(2) -0.0002(16) 0.0032(17) -0.0011(16)
O1 0.0376(19) 0.0235(18) 0.0213(17) -0.0002(14) 0.0037(14) -0.0056(15)
O2 0.0275(18) 0.040(2) 0.0240(17) -0.0045(15) -0.0046(14) -0.0093(15)
O3 0.036(2) 0.037(2) 0.036(2) 0.0088(16) -0.0038(16) 0.0115(16)
O4 0.0246(17) 0.0276(18) 0.0344(19) -0.0007(15) -0.0029(14) -0.0072(14)
O5 0.051(3) 0.048(2) 0.055(3) -0.011(2) 0.011(2) 0.000(2)
O6 0.043(2) 0.041(2) 0.0288(18) 0.0136(16) -0.0020(16) -0.0126(17)

loop_
_atom_type_symbol
_atom_type_description
_atom_type_scat_dispersion_real
_atom_type_scat_dispersion_imag
_atom_type_scat_source
C C 0.0033 0.0016 'International Tables Vol C Tables 4.2.6.8 and 6.1.1.4'
H H 0.0000 0.0000 'International Tables Vol C Tables 4.2.6.8 and 6.1.1.4'
N N 0.0061 0.0033 'International Tables Vol C Tables 4.2.6.8 and 6.1.1.4'
O O 0.0106 0.0060 'International Tables Vol C Tables 4.2.6.8 and 6.1.1.4'

loop_
_geom_angle_atom_site_label_1
_geom_angle_atom_site_label_2
_geom_angle_atom_site_label_3
_geom_angle
O1 C1 N2 113.3(4)
O1 C1 N1 113.5(4)
N2 C1 N1 100.2(3)
N3 C2 N1 113.5(4)
N3 C2 C18 123.1(4)
N1 C2 C18 122.8(4)
C9 C4 C5 119.5(4)
C9 C4 N1 119.1(4)
C5 C4 N1 121.3(4)
C6 C5 C4 119.7(4)
C5 C6 C7 120.6(4)
O2 C7 C8 125.0(4)
O2 C7 C6 115.3(4)
C8 C7 C6 119.7(4)
C7 C8 C9 119.7(4)
C4 C9 C8 120.7(4)
C12 C11 N2 121.7(4)
C12 C11 C16 118.4(4)
N2 C11 C16 119.9(4)
C13 C12 C11 120.4(4)
C14 C13 C12 120.5(5)
O3 C14 C13 124.9(4)
O3 C14 C15 116.0(4)
C13 C14 C15 119.1(4)
C16 C15 C14 120.9(4)
C15 C16 C11 120.7(4)
C19 C18 C23 119.1(4)
C19 C18 C2 120.1(4)
C23 C18 C2 120.7(4)
C20 C19 C18 120.4(5)
C21 C20 C19 119.6(5)
C22 C21 C20 120.5(5)
C21 C22 C23 120.1(5)
C22 C23 C18 120.2(5)
O4 C24 N5 113.2(4)
O4 C24 N4 114.5(4)
N5 C24 N4 100.0(3)
N6 C25 N4 113.9(4)
N6 C25 C41 121.1(4)
N4 C25 C41 124.8(4)
C28 C27 C32 119.1(4)
C28 C27 N4 122.3(4)
C32 C27 N4 118.6(4)
C27 C28 C29 119.0(5)
C30 C29 C28 119.4(5)
C31 C30 C29 120.7(5)
C31 C30 O5 115.1(5)
C29 C30 O5 124.1(5)
C30 C31 C32 120.0(5)
C31 C32 C27 121.8(5)
C39 C34 C35 118.5(4)
C39 C34 N5 121.5(4)
C35 C34 N5 119.9(4)
C36 C35 C34 120.8(4)
C35 C36 C37 120.1(5)
C38 C37 O6 125.1(4)
C38 C37 C36 120.0(4)
O6 C37 C36 115.0(4)
C37 C38 C39 119.8(4)
C34 C39 C38 120.8(4)
C46 C41 C42 119.2(4)
C46 C41 C25 122.5(4)
C42 C41 C25 118.2(4)
C43 C42 C41 120.3(4)
C42 C43 C44 120.1(4)
C45 C44 C43 120.3(4)
C44 C45 C46 119.5(4)
C45 C46 C41 120.6(4)
C2 N1 C4 123.5(4)
C2 N1 C1 108.0(4)
C4 N1 C1 117.6(3)
C11 N2 N3 121.6(4)
C11 N2 C1 124.5(4)
N3 N2 C1 112.8(4)
C2 N3 N2 105.3(4)
C25 N4 C27 127.8(4)
C25 N4 C24 107.9(3)
C27 N4 C24 120.0(4)
N6 N5 C34 119.0(4)
N6 N5 C24 112.5(3)
C34 N5 C24 124.5(4)
C25 N6 N5 105.7(4)
C1 O1 C3 113.8(4)
C7 O2 C10 116.8(4)
C14 O3 C17 117.5(4)
C24 O4 C26 114.2(4)
C30 O5 C33 118.2(5)
C37 O6 C40 116.7(4)

loop_
_geom_bond_atom_site_label_1
_geom_bond_atom_site_label_2
_geom_bond_distance
C1 O1 1.413(5)
C1 N2 1.451(6)
C1 N1 1.458(6)
C2 N3 1.306(6)
C2 N1 1.396(6)
C2 C18 1.469(6)
C3 O1 1.430(6)
C4 C9 1.385(6)
C4 C5 1.394(6)
C4 N1 1.433(6)
C5 C6 1.377(7)
C6 C7 1.397(7)
C7 O2 1.374(5)
C7 C8 1.376(7)
C8 C9 1.389(7)
C10 O2 1.426(6)
C11 C12 1.392(7)
C11 N2 1.393(6)
C11 C16 1.402(6)
C12 C13 1.388(7)
C13 C14 1.382(7)
C14 O3 1.368(6)
C14 C15 1.387(7)
C15 C16 1.369(7)
C17 O3 1.424(7)
C18 C19 1.395(7)
C18 C23 1.397(7)
C19 C20 1.388(7)
C20 C21 1.384(8)
C21 C22 1.378(8)
C22 C23 1.383(7)
C24 O4 1.410(6)
C24 N5 1.452(6)
C24 N4 1.455(6)
C25 N6 1.283(6)
C25 N4 1.395(6)
C25 C41 1.481(6)
C26 O4 1.425(6)
C27 C28 1.373(7)
C27 C32 1.388(7)
C27 N4 1.426(6)
C28 C29 1.419(7)
C29 C30 1.391(8)
C30 C31 1.343(9)
C30 O5 1.392(6)
C31 C32 1.365(8)
C33 O5 1.394(8)
C34 C39 1.388(7)
C34 C35 1.393(7)
C34 N5 1.400(6)
C35 C36 1.375(7)
C36 C37 1.388(7)
C37 C38 1.376(7)
C37 O6 1.381(6)
C38 C39 1.390(7)
C40 O6 1.427(7)
C41 C46 1.393(7)
C41 C42 1.398(6)
C42 C43 1.378(7)
C43 C44 1.393(7)
C44 C45 1.383(7)
C45 C46 1.391(7)
N2 N3 1.399(5)
N5 N6 1.400(5)
